data_1511088
loop_
_publ_author_name
'Piotrowski, H.'
'von der Eltz, B.'
'Hoffmann, R.D.'
'Huppertz, H.'

_publ_section_title
;
 Multianvil high-pressure syntheses and crystal structures of the new
 rare-earth oxoborates chi-(Dy B O3) and chi-(Er B O3)
;
_journal_name_full 'Journal of Solid State Chemistry'
_journal_page_first 203
_journal_page_last 212
_journal_paper_doi 10.1006/jssc.2002.9583
_journal_volume 166
_journal_year 2002
_chemical_formula_sum 'B Dy O3'
_chemical_name_systematic 'Dy (B O3)'
_space_group_IT_number 2
_symmetry_space_group_name_Hall '-P 1'
_symmetry_space_group_name_H-M 'P -1'
_cell_angle_alpha 81.4
_cell_angle_beta 85.67
_cell_angle_gamma 77.02
_cell_formula_units_Z 12
_cell_length_a 7.24
_cell_length_b 9.011
_cell_length_c 9.872
_cell_volume 619.946
_citation_journal_id_ASTM JSSCBI
_cod_data_source_file boron0-1_187.cif
_cod_data_source_block B1Dy1O3
_cod_original_cell_volume 619.9456
_cod_original_formula_sum 'B1 Dy1 O3'
_cod_database_code 1511088

loop_
_symmetry_equiv_pos_as_xyz
x,y,z
-x,-y,-z

loop_
_atom_site_label
_atom_site_type_symbol
_atom_site_fract_x
_atom_site_fract_y
_atom_site_fract_z
_atom_site_occupancy
_atom_site_U_iso_or_equiv
O15 O-2 0.5654 0.6313 0.4168 1 0.0
O8 O-2 0.2729 0.3227 0.8729 1 0.0
B5 B+3 0.5348 0.221 0.6126 1 0.0
O17 O-2 0.5936 0.1828 0.3665 1 0.0
Dy5 Dy+3 0.2494 0.0482 0.4774 1 0.0
O2 O-2 0.9456 0.3212 0.8716 1 0.0
O5 O-2 0.8492 0.4115 0.5357 1 0.0
B6 B+3 0.524 0.7157 0.0763 1 0.0
O16 O-2 0.4287 0.8733 0.0862 1 0.0
O12 O-2 0.2464 0.1158 0.2365 1 0.0
O6 O-2 0.1534 0.0921 0.9639 1 0.0
B3 B+3 0.7803 0.2171 0.3088 1 0.0
O14 O-2 0.4338 0.5967 0.1477 1 0.0
O1 O-2 0.0611 0.1845 0.6298 1 0.0
O11 O-2 0.7525 0.3835 0.2658 1 0.0
B2 B+3 0.1165 0.2569 0.9488 1 0.0
Dy4 Dy+3 0.0998 0.9309 0.1632 1 0.0
Dy3 Dy+3 0.8999 0.5651 0.3295 1 0.0
O4 O-2 0.0821 0.3342 0.0803 1 0.0
O3 O-2 0.9186 0.1623 0.4266 1 0.0
Dy6 Dy+3 0.7396 0.438 0.029 1 0.0
B4 B+3 0.1669 0.2709 0.2052 1 0.0
O10 O-2 0.1665 0.3639 0.3028 1 0.0
O7 O-2 0.2703 0.8164 0.3658 1 0.0
Dy2 Dy+3 0.4324 0.4424 0.3412 1 0.0
O18 O-2 0.4702 0.3129 0.0712 1 0.0
O9 O-2 0.8444 0.13 0.195 1 0.0
O13 O-2 0.4546 0.0956 0.6254 1 0.0
B1 B+3 0.8915 0.2468 0.5518 1 0.0
Dy1 Dy+3 0.5748 0.0545 0.1565 1 0.0
